data_7711340
loop_
_publ_author_name
'Santamar\'ia, Nazaret'
'Velasco, Clara'
'Mar\'in, Mario'
'Maya, Celia'
'Nicasio, M. Carmen'

_publ_section_title
;
 LPdCl2(amine) Complexes Supported by Terphenyl Phosphanes: Applications
 in Aryl Amination Reactions
;
_journal_name_full 'Dalton Transactions'
_journal_paper_doi 10.1039/D2DT01354A
_journal_year 2022
_chemical_formula_moiety 'C28 H36 Cl2 N O P Pd, C H2 Cl2'
_chemical_formula_sum 'C29 H38 Cl4 N O P Pd'
_chemical_formula_weight 695.77
_space_group_crystal_system monoclinic
_space_group_IT_number 14
_space_group_name_Hall '-P 2ybc'
_space_group_name_H-M_alt 'P 1 21/c 1'
_atom_sites_solution_hydrogens geom
_atom_sites_solution_primary direct
_audit_creation_date 2022-03-14
_audit_creation_method
;
Olex2 1.3
(compiled 2020.11.12 svn.r5f609507 for OlexSys, GUI svn.r6408)
;
_audit_update_record
;
2022-03-15 deposited with the CCDC.	2022-09-26 downloaded from the CCDC.
;
_cell_angle_alpha 90
_cell_angle_beta 103.717(3)
_cell_angle_gamma 90
_cell_formula_units_Z 8
_cell_length_a 23.6446(16)
_cell_length_b 22.8590(14)
_cell_length_c 11.6653(7)
_cell_measurement_reflns_used 9636
_cell_measurement_temperature 173.15
_cell_measurement_theta_max 23.48
_cell_measurement_theta_min 2.33
_cell_volume 6125.2(7)
_computing_molecular_graphics 'Olex2 1.3 (Dolomanov et al., 2009)'
_computing_publication_material 'Olex2 1.3 (Dolomanov et al., 2009)'
_computing_structure_refinement 'SHELXL 2018/3 (Sheldrick, 2015)'
_computing_structure_solution 'SHELXT  (Sheldrick, 2015)'
_diffrn_ambient_temperature 173.15
_diffrn_measured_fraction_theta_full 0.999
_diffrn_measured_fraction_theta_max 0.993
_diffrn_measurement_device_type 'Bruker APEX-II CCD'
_diffrn_measurement_method '\f and \w scans'
_diffrn_radiation_monochromator graphite
_diffrn_radiation_type AgK\a
_diffrn_radiation_wavelength 0.56086
_diffrn_reflns_av_R_equivalents 0.1058
_diffrn_reflns_av_unetI/netI 0.0844
_diffrn_reflns_Laue_measured_fraction_full 0.999
_diffrn_reflns_Laue_measured_fraction_max 0.993
_diffrn_reflns_limit_h_max 34
_diffrn_reflns_limit_h_min -35
_diffrn_reflns_limit_k_max 31
_diffrn_reflns_limit_k_min -33
_diffrn_reflns_limit_l_max 17
_diffrn_reflns_limit_l_min -17
_diffrn_reflns_number 138141
_diffrn_reflns_point_group_measured_fraction_full 0.999
_diffrn_reflns_point_group_measured_fraction_max 0.993
_diffrn_reflns_theta_full 19.665
_diffrn_reflns_theta_max 24.560
_diffrn_reflns_theta_min 1.566
_diffrn_standards_number 0
_exptl_absorpt_coefficient_mu 0.534
_exptl_absorpt_correction_T_max 0.7451
_exptl_absorpt_correction_T_min 0.6271
_exptl_absorpt_correction_type multi-scan
_exptl_absorpt_process_details
;
SADABS-2008/1 (Bruker,2008) was used for absorption correction.
wR2(int) was 0.1378 before and 0.0697 after correction.
The Ratio of minimum to maximum transmission is 0.8416.
The \l/2 correction factor is 0.0000.
;
_exptl_crystal_colour orange
_exptl_crystal_colour_primary orange
_exptl_crystal_density_diffrn 1.509
_exptl_crystal_description prism
_exptl_crystal_F_000 2848
_exptl_crystal_size_max 0.22
_exptl_crystal_size_mid 0.18
_exptl_crystal_size_min 0.16
_refine_diff_density_max 0.847
_refine_diff_density_min -1.320
_refine_diff_density_rms 0.141
_refine_ls_extinction_method none
_refine_ls_goodness_of_fit_ref 1.028
_refine_ls_hydrogen_treatment constr
_refine_ls_matrix_type full
_refine_ls_number_parameters 697
_refine_ls_number_reflns 20727
_refine_ls_number_restraints 0
_refine_ls_restrained_S_all 1.028
_refine_ls_R_factor_all 0.0909
_refine_ls_R_factor_gt 0.0480
_refine_ls_shift/su_max 0.003
_refine_ls_shift/su_mean 0.000
_refine_ls_structure_factor_coef Fsqd
_refine_ls_weighting_details 'w=1/[\s^2^(Fo^2^)+(0.0359P)^2^+3.3961P] where P=(Fo^2^+2Fc^2^)/3'
_refine_ls_weighting_scheme calc
_refine_ls_wR_factor_gt 0.0917
_refine_ls_wR_factor_ref 0.1081
_reflns_Friedel_coverage 0.000
_reflns_number_gt 13545
_reflns_number_total 20727
_reflns_threshold_expression 'I > 2\s(I)'
_cod_data_source_file d2dt01354a2.cif
_cod_data_source_block cla0621a
_cod_database_code 7711340
_shelx_shelxl_version_number 2018/3
_audit_contact_author
;
        Celia M. Maya
        Departamento de Q\'imica Inorg\'anica
        Universidad de Sevilla
        Apdo 1203
        41071 SEVILLA
        Spain
;
_shelx_space_group_comment
;
The symmetry employed for this shelxl refinement is uniquely defined
by the following loop, which should always be used as a source of
symmetry information in preference to the above space-group names.
They are only intended as comments.
;
_shelx_estimated_absorpt_t_max 0.919
_shelx_estimated_absorpt_t_min 0.892
_olex2_refinement_description
;
1. Fixed Uiso
 At 1.2 times of:
  All C(H) groups, All C(H,H) groups, All N(H) groups
 At 1.5 times of:
  All C(H,H,H) groups
2. Others
 Sof(Cl5A)=Sof(Cl6A)=Sof(C57A)=Sof(H57C)=Sof(H57D)=1-FVAR(1)
 Sof(Cl5)=Sof(Cl6)=Sof(C57)=Sof(H57B)=Sof(H57A)=FVAR(1)
3.a Ternary CH refined with riding coordinates:
 N1(H1), N2(H2)
3.b Secondary CH2 refined with riding coordinates:
 C25(H25A,H25B), C26(H26A,H26B), C27(H27A,H27B), C28(H28A,H28B), C53(H53A,
 H53B), C54(H54A,H54B), C55(H55A,H55B), C56(H56A,H56B), C58(H58A,H58B),
 C57(H57B,H57A), C57A(H57C,H57D)
3.c Aromatic/amide H refined with riding coordinates:
 C3(H3), C4(H4), C5(H5), C9(H9), C10(H10), C11(H11), C17(H17), C18(H18),
 C19(H19), C31(H31), C32(H32), C33(H33), C37(H37), C38(H38), C39(H39), C45(H45),
  C46(H46), C47(H47)
3.d Idealised Me refined as rotating group:
 C13(H13A,H13B,H13C), C14(H14A,H14B,H14C), C21(H21A,H21B,H21C), C22(H22A,H22B,
 H22C), C23(H23A,H23B,H23C), C24(H24A,H24B,H24C), C41(H41A,H41B,H41C), C42(H42A,
 H42B,H42C), C49(H49A,H49B,H49C), C50(H50A,H50B,H50C), C51(H51A,H51B,H51C),
 C52(H52A,H52B,H52C)
;
_olex2_submission_special_instructions 'No special instructions were received'

loop_
_space_group_symop_operation_xyz
'x, y, z'
'-x, y+1/2, -z+1/2'
'-x, -y, -z'
'x, -y-1/2, z-1/2'

loop_
_atom_site_label
_atom_site_type_symbol
_atom_site_fract_x
_atom_site_fract_y
_atom_site_fract_z
_atom_site_U_iso_or_equiv
_atom_site_adp_type
_atom_site_occupancy
_atom_site_site_symmetry_order
_atom_site_calc_flag
_atom_site_refinement_flags_posn
_atom_site_refinement_flags_adp
_atom_site_refinement_flags_occupancy
_atom_site_disorder_assembly
_atom_site_disorder_group
Pd2 Pd 0.00474(2) 0.65081(2) 0.38095(2) 0.01224(5) Uani 1 1 d . . . . .
Cl4 Cl -0.05543(3) 0.72006(3) 0.27191(6) 0.01712(14) Uani 1 1 d . . . . .
Cl3 Cl 0.06708(3) 0.58906(3) 0.50901(6) 0.01814(14) Uani 1 1 d . . . . .
P2 P 0.07995(3) 0.67516(3) 0.30378(6) 0.01193(14) Uani 1 1 d . . . . .
Pd1 Pd 0.48952(2) 0.36237(2) 0.88083(2) 0.01618(6) Uani 1 1 d . . . . .
P1 P 0.41685(3) 0.33137(3) 0.73261(6) 0.01444(15) Uani 1 1 d . . . . .
Cl1 Cl 0.55029(3) 0.28844(3) 0.84839(6) 0.02010(15) Uani 1 1 d . . . . .
Cl2 Cl 0.42705(3) 0.43087(4) 0.93178(6) 0.02273(16) Uani 1 1 d . . . . .
C1 C 0.38404(11) 0.38844(12) 0.6252(2) 0.0134(5) Uani 1 1 d . . . . .
C6 C 0.42239(11) 0.42542(13) 0.5829(2) 0.0150(5) Uani 1 1 d . . . . .
C8 C 0.26053(11) 0.30853(14) 0.5414(3) 0.0187(6) Uani 1 1 d . . . . .
C7 C 0.27764(11) 0.35807(13) 0.6112(2) 0.0163(6) Uani 1 1 d . . . . .
C2 C 0.32331(11) 0.39751(13) 0.5839(2) 0.0164(6) Uani 1 1 d . . . . .
C12 C 0.25002(12) 0.37308(15) 0.7015(3) 0.0216(7) Uani 1 1 d . . . . .
C9 C 0.21951(12) 0.27098(15) 0.5705(3) 0.0260(7) Uani 1 1 d . . . . .
H9 H 0.209035 0.236985 0.526810 0.031 Uiso 1 1 calc R U . . .
C4 C 0.34139(13) 0.48207(15) 0.4729(3) 0.0278(7) Uani 1 1 d . . . . .
H4 H 0.327210 0.513977 0.425287 0.033 Uiso 1 1 calc R U . . .
C5 C 0.40089(12) 0.47210(14) 0.5094(3) 0.0230(7) Uani 1 1 d . . . . .
H5 H 0.426630 0.496995 0.484261 0.028 Uiso 1 1 calc R U . . .
C3 C 0.30360(12) 0.44392(15) 0.5085(3) 0.0255(7) Uani 1 1 d . . . . .
H3 H 0.263719 0.449525 0.481012 0.031 Uiso 1 1 calc R U . . .
C11 C 0.20870(12) 0.33430(16) 0.7262(3) 0.0258(7) Uani 1 1 d . . . . .
H11 H 0.190520 0.342954 0.786620 0.031 Uiso 1 1 calc R U . . .
C10 C 0.19444(12) 0.28328(16) 0.6621(3) 0.0298(8) Uani 1 1 d . . . . .
H10 H 0.167815 0.257337 0.681250 0.036 Uiso 1 1 calc R U . . .
C14 C 0.26460(14) 0.42862(17) 0.7701(3) 0.0332(8) Uani 1 1 d . . . . .
H14A H 0.305621 0.429739 0.805414 0.050 Uiso 1 1 calc R U . . .
H14B H 0.243402 0.430296 0.830724 0.050 Uiso 1 1 calc R U . . .
H14C H 0.254141 0.461459 0.718056 0.050 Uiso 1 1 calc R U . . .
C13 C 0.28332(13) 0.29603(16) 0.4342(3) 0.0291(8) Uani 1 1 d . . . . .
H13A H 0.258826 0.314670 0.366662 0.044 Uiso 1 1 calc R U . . .
H13B H 0.283444 0.254559 0.421336 0.044 Uiso 1 1 calc R U . . .
H13C H 0.322262 0.310877 0.446160 0.044 Uiso 1 1 calc R U . . .
C19 C 0.56570(12) 0.35933(13) 0.5599(2) 0.0182(6) Uani 1 1 d . . . . .
H19 H 0.579039 0.330941 0.515617 0.022 Uiso 1 1 calc R U . . .
C20 C 0.50639(11) 0.37248(13) 0.5356(2) 0.0145(5) Uani 1 1 d . . . . .
C21 C 0.50800(13) 0.49741(14) 0.7532(3) 0.0224(6) Uani 1 1 d . . . . .
H21A H 0.535331 0.503327 0.827478 0.034 Uiso 1 1 calc R U . . .
H21B H 0.470098 0.490019 0.766448 0.034 Uiso 1 1 calc R U . . .
H21C H 0.506602 0.531773 0.705259 0.034 Uiso 1 1 calc R U . . .
C22 C 0.46597(12) 0.34447(14) 0.4289(2) 0.0194(6) Uani 1 1 d . . . . .
H22A H 0.462430 0.369612 0.361645 0.029 Uiso 1 1 calc R U . . .
H22B H 0.428309 0.338678 0.444603 0.029 Uiso 1 1 calc R U . . .
H22C H 0.481652 0.307419 0.413012 0.029 Uiso 1 1 calc R U . . .
C17 C 0.58527(11) 0.43161(14) 0.7116(2) 0.0191(6) Uani 1 1 d . . . . .
H17 H 0.612033 0.451931 0.769136 0.023 Uiso 1 1 calc R U . . .
C18 C 0.60472(12) 0.38791(14) 0.6488(3) 0.0200(6) Uani 1 1 d . . . . .
H18 H 0.643934 0.377828 0.666291 0.024 Uiso 1 1 calc R U . . .
C16 C 0.52679(12) 0.44583(13) 0.6909(2) 0.0163(6) Uani 1 1 d . . . . .
C15 C 0.48659(11) 0.41355(13) 0.6060(2) 0.0144(5) Uani 1 1 d . . . . .
N1 N 0.55124(10) 0.38901(12) 1.0367(2) 0.0211(5) Uani 1 1 d . . . . .
H1 H 0.535939 0.425050 1.063424 0.025 Uiso 1 1 calc R U . . .
C25 C 0.55244(12) 0.34483(16) 1.1304(3) 0.0268(7) Uani 1 1 d . . . . .
H25A H 0.563820 0.307261 1.104381 0.032 Uiso 1 1 calc R U . . .
H25B H 0.513664 0.340743 1.143744 0.032 Uiso 1 1 calc R U . . .
C28 C 0.61094(12) 0.40247(15) 1.0269(3) 0.0256(7) Uani 1 1 d . . . . .
H28A H 0.609870 0.435238 0.973597 0.031 Uiso 1 1 calc R U . . .
H28B H 0.626680 0.368995 0.993829 0.031 Uiso 1 1 calc R U . . .
C27 C 0.65022(13) 0.41730(16) 1.1455(3) 0.0285(7) Uani 1 1 d . . . . .
H27A H 0.689395 0.424333 1.136569 0.034 Uiso 1 1 calc R U . . .
H27B H 0.636506 0.452803 1.175634 0.034 Uiso 1 1 calc R U . . .
C26 C 0.59454(13) 0.36176(18) 1.2453(3) 0.0320(8) Uani 1 1 d . . . . .
H26A H 0.581090 0.397283 1.275877 0.038 Uiso 1 1 calc R U . . .
H26B H 0.595789 0.330987 1.303141 0.038 Uiso 1 1 calc R U . . .
C30 C 0.07363(11) 0.57433(13) 0.1651(2) 0.0166(6) Uani 1 1 d . . . . .
C29 C 0.11213(11) 0.61300(12) 0.2405(2) 0.0131(5) Uani 1 1 d . . . . .
C43 C 0.21923(11) 0.64184(12) 0.3289(2) 0.0139(5) Uani 1 1 d . . . . .
C34 C 0.17228(11) 0.60073(13) 0.2665(2) 0.0158(6) Uani 1 1 d . . . . .
C45 C 0.28185(12) 0.72433(14) 0.3225(3) 0.0215(6) Uani 1 1 d . . . . .
H45 H 0.295088 0.753680 0.280176 0.026 Uiso 1 1 calc R U . . .
C32 C 0.15298(13) 0.50944(15) 0.1592(3) 0.0282(8) Uani 1 1 d . . . . .
H32 H 0.166323 0.473898 0.137038 0.034 Uiso 1 1 calc R U . . .
C44 C 0.23927(11) 0.68527(13) 0.2634(2) 0.0162(6) Uani 1 1 d . . . . .
C31 C 0.09435(12) 0.52330(14) 0.1251(3) 0.0243(7) Uani 1 1 d . . . . .
H31 H 0.068746 0.498285 0.075273 0.029 Uiso 1 1 calc R U . . .
C33 C 0.19155(12) 0.54865(14) 0.2262(3) 0.0241(7) Uani 1 1 d . . . . .
H33 H 0.231143 0.540174 0.244891 0.029 Uiso 1 1 calc R U . . .
C46 C 0.30459(12) 0.71992(14) 0.4431(3) 0.0233(7) Uani 1 1 d . . . . .
H46 H 0.331782 0.747027 0.481970 0.028 Uiso 1 1 calc R U . . .
C47 C 0.28642(11) 0.67466(14) 0.5055(3) 0.0196(6) Uani 1 1 d . . . . .
H47 H 0.302624 0.671129 0.585989 0.024 Uiso 1 1 calc R U . . .
C48 C 0.24469(11) 0.63466(13) 0.4503(2) 0.0157(6) Uani 1 1 d . . . . .
C49 C 0.21770(13) 0.68987(16) 0.1315(3) 0.0259(7) Uani 1 1 d . . . . .
H49A H 0.238136 0.662269 0.094158 0.039 Uiso 1 1 calc R U . . .
H49B H 0.224454 0.728747 0.106665 0.039 Uiso 1 1 calc R U . . .
H49C H 0.176757 0.681520 0.109706 0.039 Uiso 1 1 calc R U . . .
C50 C 0.22643(12) 0.58571(14) 0.5195(3) 0.0228(7) Uani 1 1 d . . . . .
H50A H 0.186763 0.591518 0.523751 0.034 Uiso 1 1 calc R U . . .
H50B H 0.251090 0.585188 0.597816 0.034 Uiso 1 1 calc R U . . .
H50C H 0.229763 0.549125 0.481252 0.034 Uiso 1 1 calc R U . . .
N2 N -0.06463(9) 0.63183(10) 0.4636(2) 0.0138(5) Uani 1 1 d . . . . .
H2 H -0.099518 0.650404 0.414968 0.017 Uiso 1 1 calc R U . . .
C56 C -0.05460(13) 0.65929(15) 0.5816(3) 0.0225(6) Uani 1 1 d . . . . .
H56A H -0.051089 0.701286 0.573589 0.027 Uiso 1 1 calc R U . . .
H56B H -0.018195 0.644955 0.630552 0.027 Uiso 1 1 calc R U . . .
C53 C -0.07906(12) 0.56905(13) 0.4719(3) 0.0210(6) Uani 1 1 d . . . . .
H53A H -0.044355 0.548106 0.512308 0.025 Uiso 1 1 calc R U . . .
H53B H -0.091630 0.552951 0.393060 0.025 Uiso 1 1 calc R U . . .
C55 C -0.10317(14) 0.64652(15) 0.6417(3) 0.0248(7) Uani 1 1 d . . . . .
H55A H -0.093903 0.663861 0.719834 0.030 Uiso 1 1 calc R U . . .
H55B H -0.138865 0.664305 0.596984 0.030 Uiso 1 1 calc R U . . .
C54 C -0.12645(13) 0.55973(15) 0.5374(3) 0.0258(7) Uani 1 1 d . . . . .
H54A H -0.162544 0.576486 0.492010 0.031 Uiso 1 1 calc R U . . .
H54B H -0.132529 0.518105 0.545287 0.031 Uiso 1 1 calc R U . . .
C35 C 0.00950(11) 0.58683(13) 0.1203(2) 0.0151(5) Uani 1 1 d . . . . .
C40 C -0.03105(11) 0.55629(13) 0.1679(2) 0.0163(6) Uani 1 1 d . . . . .
C37 C -0.06843(13) 0.63908(15) -0.0098(3) 0.0246(7) Uani 1 1 d . . . . .
H37 H -0.081186 0.666185 -0.069870 0.030 Uiso 1 1 calc R U . . .
C39 C -0.08995(12) 0.57067(15) 0.1282(3) 0.0225(7) Uani 1 1 d . . . . .
H39 H -0.117418 0.551466 0.159896 0.027 Uiso 1 1 calc R U . . .
C38 C -0.10787(12) 0.61280(15) 0.0431(3) 0.0240(7) Uani 1 1 d . . . . .
H38 H -0.146893 0.623533 0.021338 0.029 Uiso 1 1 calc R U . . .
C36 C -0.00931(12) 0.62538(14) 0.0258(2) 0.0197(6) Uani 1 1 d . . . . .
C42 C -0.01271(13) 0.50694(14) 0.2539(3) 0.0222(6) Uani 1 1 d . . . . .
H42A H 0.004632 0.476419 0.217211 0.033 Uiso 1 1 calc R U . . .
H42B H -0.046148 0.491837 0.277357 0.033 Uiso 1 1 calc R U . . .
H42C H 0.015095 0.521071 0.322137 0.033 Uiso 1 1 calc R U . . .
C41 C 0.03154(14) 0.64964(15) -0.0452(3) 0.0275(7) Uani 1 1 d . . . . .
H41A H 0.069602 0.654812 0.005577 0.041 Uiso 1 1 calc R U . . .
H41B H 0.017107 0.686652 -0.078665 0.041 Uiso 1 1 calc R U . . .
H41C H 0.033731 0.622811 -0.107260 0.041 Uiso 1 1 calc R U . . .
Cl8 Cl 0.29568(4) 0.47240(4) 1.09131(8) 0.0367(2) Uani 1 1 d . . . . .
C58 C 0.34371(14) 0.41568(16) 1.1525(3) 0.0310(8) Uani 1 1 d . . . . .
H58A H 0.358479 0.422678 1.236265 0.037 Uiso 1 1 calc R U . . .
H58B H 0.376544 0.415572 1.115980 0.037 Uiso 1 1 calc R U . . .
Cl7 Cl 0.30920(5) 0.34698(5) 1.13169(12) 0.0573(3) Uani 1 1 d . . . . .
Cl5 Cl 0.17844(10) 0.56202(9) 0.91557(16) 0.0491(8) Uani 0.595(5) 1 d . . P A 1
C57 C 0.1594(4) 0.5957(4) 0.7785(7) 0.044(2) Uani 0.595(5) 1 d . . P A 1
H57A H 0.117895 0.603605 0.758813 0.053 Uiso 0.595(5) 1 calc R U P A 1
H57B H 0.167496 0.569306 0.719303 0.053 Uiso 0.595(5) 1 calc R U P A 1
Cl6 Cl 0.19815(14) 0.66309(13) 0.7747(4) 0.0316(5) Uani 0.595(5) 1 d . . P A 1
C51 C 0.13183(11) 0.71063(13) 0.4238(2) 0.0155(6) Uani 1 1 d . . . . .
H51A H 0.112699 0.741457 0.455858 0.023 Uiso 1 1 calc R U . . .
H51B H 0.163182 0.726697 0.394436 0.023 Uiso 1 1 calc R U . . .
H51C H 0.146989 0.682476 0.484297 0.023 Uiso 1 1 calc R U . . .
C52 C 0.06689(12) 0.73376(13) 0.1955(2) 0.0180(6) Uani 1 1 d . . . . .
H52A H 0.035642 0.722907 0.130191 0.027 Uiso 1 1 calc R U . . .
H52B H 0.101520 0.740541 0.168057 0.027 Uiso 1 1 calc R U . . .
H52C H 0.056617 0.768813 0.231168 0.027 Uiso 1 1 calc R U . . .
C23 C 0.36529(12) 0.30037(14) 0.8082(3) 0.0213(6) Uani 1 1 d . . . . .
H23A H 0.384577 0.271861 0.864484 0.032 Uiso 1 1 calc R U . . .
H23B H 0.334174 0.281944 0.751831 0.032 Uiso 1 1 calc R U . . .
H23C H 0.349770 0.330851 0.848391 0.032 Uiso 1 1 calc R U . . .
C24 C 0.43169(12) 0.26850(14) 0.6489(3) 0.0215(6) Uani 1 1 d . . . . .
H24A H 0.463604 0.277309 0.614025 0.032 Uiso 1 1 calc R U . . .
H24B H 0.397753 0.259518 0.587944 0.032 Uiso 1 1 calc R U . . .
H24C H 0.441551 0.235478 0.700663 0.032 Uiso 1 1 calc R U . . .
O3 O -0.11191(9) 0.58585(10) 0.65154(19) 0.0273(5) Uani 1 1 d . . . . .
O1 O 0.65109(9) 0.37085(11) 1.22747(19) 0.0295(5) Uani 1 1 d . . . . .
Cl5A Cl 0.18947(13) 0.54181(15) 0.8259(6) 0.094(2) Uani 0.405(5) 1 d . . P A 2
C57A C 0.1503(5) 0.6080(5) 0.8103(10) 0.030(3) Uiso 0.405(5) 1 d . . P A 2
H57C H 0.118674 0.606463 0.740088 0.036 Uiso 0.405(5) 1 calc R U P A 2
H57D H 0.133743 0.613818 0.877941 0.036 Uiso 0.405(5) 1 calc R U P A 2
Cl6A Cl 0.1948(3) 0.6638(3) 0.7997(5) 0.0444(16) Uiso 0.405(5) 1 d . . P A 2

loop_
_atom_site_aniso_label
_atom_site_aniso_U_11
_atom_site_aniso_U_22
_atom_site_aniso_U_33
_atom_site_aniso_U_23
_atom_site_aniso_U_13
_atom_site_aniso_U_12
Pd2 0.01077(9) 0.01341(11) 0.01305(10) 0.00064(8) 0.00386(7) 0.00038(8)
Cl4 0.0140(3) 0.0183(4) 0.0203(3) 0.0054(3) 0.0064(2) 0.0044(3)
Cl3 0.0134(3) 0.0202(4) 0.0205(3) 0.0072(3) 0.0035(2) 0.0024(3)
P2 0.0108(3) 0.0123(4) 0.0127(3) -0.0006(3) 0.0027(2) 0.0010(3)
Pd1 0.01182(10) 0.02212(13) 0.01373(11) 0.00272(9) 0.00131(8) 0.00039(9)
P1 0.0123(3) 0.0173(4) 0.0136(3) 0.0036(3) 0.0029(3) 0.0005(3)
Cl1 0.0150(3) 0.0188(4) 0.0248(4) 0.0044(3) 0.0013(3) 0.0033(3)
Cl2 0.0165(3) 0.0334(5) 0.0181(3) -0.0060(3) 0.0039(3) 0.0028(3)
C1 0.0142(12) 0.0145(14) 0.0117(12) 0.0004(10) 0.0036(10) 0.0021(10)
C6 0.0139(12) 0.0160(15) 0.0165(13) 0.0006(11) 0.0060(10) 0.0009(10)
C8 0.0120(12) 0.0207(16) 0.0220(15) 0.0021(12) 0.0009(11) 0.0034(11)
C7 0.0093(11) 0.0231(17) 0.0161(13) 0.0024(11) 0.0021(10) 0.0036(11)
C2 0.0152(12) 0.0180(16) 0.0174(14) 0.0006(11) 0.0065(10) 0.0034(11)
C12 0.0132(13) 0.0328(19) 0.0186(15) 0.0009(13) 0.0033(11) 0.0045(12)
C9 0.0163(14) 0.0219(18) 0.0381(19) 0.0019(14) 0.0036(13) 0.0017(12)
C4 0.0206(14) 0.0253(19) 0.0372(19) 0.0189(15) 0.0064(13) 0.0076(13)
C5 0.0171(13) 0.0226(18) 0.0306(17) 0.0081(13) 0.0082(12) 0.0028(12)
C3 0.0137(13) 0.0304(19) 0.0329(18) 0.0125(14) 0.0064(12) 0.0041(12)
C11 0.0139(13) 0.040(2) 0.0250(16) 0.0125(15) 0.0078(12) 0.0054(13)
C10 0.0147(14) 0.033(2) 0.042(2) 0.0168(16) 0.0067(13) 0.0015(13)
C14 0.0229(16) 0.047(2) 0.0311(19) -0.0122(16) 0.0090(14) 0.0048(15)
C13 0.0217(15) 0.035(2) 0.0286(18) -0.0105(15) 0.0025(13) 0.0016(14)
C19 0.0178(13) 0.0218(17) 0.0174(14) 0.0012(12) 0.0087(11) 0.0033(11)
C20 0.0161(12) 0.0159(15) 0.0135(13) 0.0027(10) 0.0074(10) 0.0008(11)
C21 0.0253(15) 0.0208(17) 0.0241(16) -0.0061(13) 0.0118(12) -0.0016(12)
C22 0.0221(14) 0.0214(17) 0.0161(14) -0.0029(12) 0.0076(11) -0.0017(12)
C17 0.0141(12) 0.0251(17) 0.0168(14) 0.0035(12) 0.0008(10) -0.0053(11)
C18 0.0105(12) 0.0250(17) 0.0256(16) 0.0062(13) 0.0062(11) 0.0020(11)
C16 0.0188(13) 0.0166(15) 0.0138(13) 0.0033(11) 0.0041(10) -0.0018(11)
C15 0.0142(12) 0.0168(15) 0.0133(13) 0.0055(11) 0.0056(10) 0.0000(10)
N1 0.0174(11) 0.0274(16) 0.0166(12) 0.0028(11) 0.0007(9) -0.0002(10)
C25 0.0170(14) 0.043(2) 0.0184(15) 0.0064(14) -0.0003(11) -0.0058(14)
C28 0.0220(15) 0.0282(19) 0.0241(16) 0.0066(13) 0.0005(12) -0.0080(13)
C27 0.0234(15) 0.034(2) 0.0241(17) 0.0073(14) -0.0020(12) -0.0085(14)
C26 0.0197(15) 0.054(3) 0.0200(16) 0.0061(16) 0.0009(12) -0.0039(15)
C30 0.0156(12) 0.0180(16) 0.0175(14) -0.0031(11) 0.0061(10) -0.0016(11)
C29 0.0128(12) 0.0145(14) 0.0132(13) 0.0000(10) 0.0058(10) -0.0005(10)
C43 0.0082(11) 0.0135(14) 0.0200(14) -0.0032(11) 0.0037(10) 0.0030(10)
C34 0.0165(13) 0.0148(15) 0.0171(14) -0.0006(11) 0.0059(10) 0.0013(11)
C45 0.0148(13) 0.0202(17) 0.0304(17) 0.0042(13) 0.0070(12) 0.0005(11)
C32 0.0208(15) 0.0193(17) 0.045(2) -0.0154(15) 0.0094(14) 0.0018(12)
C44 0.0115(12) 0.0175(15) 0.0199(14) 0.0022(11) 0.0043(10) 0.0048(11)
C31 0.0181(14) 0.0235(18) 0.0306(17) -0.0147(14) 0.0043(12) -0.0053(12)
C33 0.0149(13) 0.0204(17) 0.0368(18) -0.0108(14) 0.0059(12) 0.0017(12)
C46 0.0115(12) 0.0228(17) 0.0341(18) -0.0074(14) 0.0027(12) 0.0011(11)
C47 0.0119(12) 0.0254(17) 0.0190(14) -0.0018(12) -0.0015(10) 0.0036(11)
C48 0.0088(11) 0.0177(15) 0.0214(14) 0.0005(11) 0.0049(10) 0.0056(10)
C49 0.0207(14) 0.037(2) 0.0206(16) 0.0052(14) 0.0068(12) 0.0006(13)
C50 0.0184(14) 0.0235(18) 0.0261(16) 0.0069(13) 0.0042(12) 0.0055(12)
N2 0.0127(10) 0.0149(13) 0.0142(11) 0.0014(9) 0.0040(8) 0.0018(9)
C56 0.0234(14) 0.0247(18) 0.0211(15) -0.0067(13) 0.0085(12) -0.0070(13)
C53 0.0201(14) 0.0167(16) 0.0293(17) -0.0035(12) 0.0118(12) -0.0032(12)
C55 0.0290(16) 0.0279(19) 0.0213(15) -0.0028(13) 0.0136(13) -0.0044(13)
C54 0.0201(14) 0.0210(18) 0.0404(19) -0.0006(14) 0.0154(13) -0.0050(12)
C35 0.0156(12) 0.0167(15) 0.0120(13) -0.0063(11) 0.0015(10) -0.0005(11)
C40 0.0167(13) 0.0185(15) 0.0142(13) -0.0055(11) 0.0046(10) -0.0032(11)
C37 0.0255(15) 0.032(2) 0.0128(14) -0.0005(13) -0.0021(11) 0.0038(13)
C39 0.0184(14) 0.0293(19) 0.0206(15) -0.0059(13) 0.0057(11) -0.0056(12)
C38 0.0165(13) 0.033(2) 0.0195(15) -0.0090(13) -0.0017(11) 0.0027(13)
C36 0.0245(14) 0.0196(16) 0.0141(14) -0.0028(11) 0.0029(11) -0.0019(12)
C42 0.0248(15) 0.0189(16) 0.0224(16) -0.0021(12) 0.0049(12) -0.0040(12)
C41 0.0350(17) 0.034(2) 0.0152(15) 0.0001(13) 0.0093(13) -0.0089(15)
Cl8 0.0324(4) 0.0320(5) 0.0425(5) -0.0092(4) 0.0028(4) 0.0035(4)
C58 0.0292(17) 0.032(2) 0.0335(19) -0.0009(15) 0.0116(14) 0.0002(15)
Cl7 0.0655(7) 0.0314(6) 0.0799(9) 0.0018(5) 0.0271(6) -0.0085(5)
Cl5 0.0688(14) 0.0386(12) 0.0327(10) 0.0082(8) -0.0020(8) -0.0195(10)
C57 0.046(4) 0.055(6) 0.027(4) -0.003(4) -0.003(3) -0.020(4)
Cl6 0.0336(11) 0.0213(10) 0.0428(16) 0.0083(10) 0.0146(11) -0.0004(6)
C51 0.0142(12) 0.0161(15) 0.0161(13) -0.0031(11) 0.0035(10) -0.0003(11)
C52 0.0175(13) 0.0196(16) 0.0168(14) -0.0002(11) 0.0041(11) -0.0010(11)
C23 0.0169(13) 0.0273(18) 0.0184(15) 0.0055(12) 0.0019(11) -0.0011(12)
C24 0.0217(14) 0.0215(17) 0.0200(15) 0.0041(12) 0.0026(12) 0.0002(12)
O3 0.0300(12) 0.0279(14) 0.0280(12) 0.0076(10) 0.0151(10) 0.0001(10)
O1 0.0187(10) 0.0432(16) 0.0226(12) 0.0117(11) -0.0030(9) -0.0017(10)
Cl5A 0.0514(17) 0.0320(19) 0.215(7) 0.041(3) 0.066(3) 0.0063(13)

loop_
_atom_type_symbol
_atom_type_description
_atom_type_scat_dispersion_real
_atom_type_scat_dispersion_imag
_atom_type_scat_source
C C 0.0013 0.0009 'International Tables Vol C Tables 4.2.6.8 and 6.1.1.4'
H H 0.0000 0.0000 'International Tables Vol C Tables 4.2.6.8 and 6.1.1.4'
Cl Cl 0.1009 0.0992 'International Tables Vol C Tables 4.2.6.8 and 6.1.1.4'
N N 0.0030 0.0020 'International Tables Vol C Tables 4.2.6.8 and 6.1.1.4'
O O 0.0058 0.0036 'International Tables Vol C Tables 4.2.6.8 and 6.1.1.4'
P P 0.0671 0.0586 'International Tables Vol C Tables 4.2.6.8 and 6.1.1.4'
Pd Pd -1.9167 0.6584 'International Tables Vol C Tables 4.2.6.8 and 6.1.1.4'

loop_
_geom_angle_atom_site_label_1
_geom_angle_atom_site_label_2
_geom_angle_atom_site_label_3
_geom_angle
_geom_angle_site_symmetry_1
_geom_angle_site_symmetry_3
_geom_angle_publ_flag
Cl4 Pd2 Cl3 173.16(3) . . ?
P2 Pd2 Cl4 93.01(3) . . ?
P2 Pd2 Cl3 88.07(3) . . ?
N2 Pd2 Cl4 87.06(6) . . ?
N2 Pd2 Cl3 91.41(6) . . ?
N2 Pd2 P2 176.13(7) . . ?
C29 P2 Pd2 114.21(9) . . ?
C51 P2 Pd2 104.82(9) . . ?
C51 P2 C29 112.59(12) . . ?
C52 P2 Pd2 116.19(9) . . ?
C52 P2 C29 107.93(13) . . ?
C52 P2 C51 100.29(13) . . ?
P1 Pd1 Cl1 92.01(3) . . ?
P1 Pd1 Cl2 89.60(3) . . ?
Cl1 Pd1 Cl2 173.57(3) . . ?
N1 Pd1 P1 172.43(7) . . ?
N1 Pd1 Cl1 91.26(7) . . ?
N1 Pd1 Cl2 86.42(7) . . ?
C1 P1 Pd1 114.91(9) . . ?
C23 P1 Pd1 103.26(10) . . ?
C23 P1 C1 112.58(13) . . ?
C23 P1 C24 100.96(15) . . ?
C24 P1 Pd1 116.97(10) . . ?
C24 P1 C1 107.31(13) . . ?
C6 C1 P1 117.30(19) . . ?
C6 C1 C2 118.5(3) . . ?
C2 C1 P1 124.2(2) . . ?
C1 C6 C15 122.3(2) . . ?
C5 C6 C1 120.3(2) . . ?
C5 C6 C15 117.2(2) . . ?
C7 C8 C13 121.9(3) . . ?
C9 C8 C7 118.6(3) . . ?
C9 C8 C13 119.5(3) . . ?
C8 C7 C2 119.2(2) . . ?
C8 C7 C12 120.8(3) . . ?
C12 C7 C2 119.9(3) . . ?
C1 C2 C7 124.3(3) . . ?
C3 C2 C1 119.3(3) . . ?
C3 C2 C7 116.4(2) . . ?
C7 C12 C14 121.2(3) . . ?
C11 C12 C7 118.1(3) . . ?
C11 C12 C14 120.8(3) . . ?
C8 C9 H9 119.4 . . ?
C10 C9 C8 121.2(3) . . ?
C10 C9 H9 119.4 . . ?
C5 C4 H4 120.5 . . ?
C3 C4 H4 120.5 . . ?
C3 C4 C5 119.0(3) . . ?
C6 C5 C4 120.8(3) . . ?
C6 C5 H5 119.6 . . ?
C4 C5 H5 119.6 . . ?
C2 C3 H3 119.0 . . ?
C4 C3 C2 122.0(3) . . ?
C4 C3 H3 119.0 . . ?
C12 C11 H11 119.5 . . ?
C10 C11 C12 121.0(3) . . ?
C10 C11 H11 119.5 . . ?
C9 C10 C11 120.0(3) . . ?
C9 C10 H10 120.0 . . ?
C11 C10 H10 120.0 . . ?
C12 C14 H14A 109.5 . . ?
C12 C14 H14B 109.5 . . ?
C12 C14 H14C 109.5 . . ?
H14A C14 H14B 109.5 . . ?
H14A C14 H14C 109.5 . . ?
H14B C14 H14C 109.5 . . ?
C8 C13 H13A 109.5 . . ?
C8 C13 H13B 109.5 . . ?
C8 C13 H13C 109.5 . . ?
H13A C13 H13B 109.5 . . ?
H13A C13 H13C 109.5 . . ?
H13B C13 H13C 109.5 . . ?
C20 C19 H19 119.6 . . ?
C18 C19 H19 119.6 . . ?
C18 C19 C20 120.8(3) . . ?
C19 C20 C22 118.8(2) . . ?
C19 C20 C15 119.0(3) . . ?
C15 C20 C22 122.1(2) . . ?
H21A C21 H21B 109.5 . . ?
H21A C21 H21C 109.5 . . ?
H21B C21 H21C 109.5 . . ?
C16 C21 H21A 109.5 . . ?
C16 C21 H21B 109.5 . . ?
C16 C21 H21C 109.5 . . ?
C20 C22 H22A 109.5 . . ?
C20 C22 H22B 109.5 . . ?
C20 C22 H22C 109.5 . . ?
H22A C22 H22B 109.5 . . ?
H22A C22 H22C 109.5 . . ?
H22B C22 H22C 109.5 . . ?
C18 C17 H17 119.3 . . ?
C18 C17 C16 121.4(3) . . ?
C16 C17 H17 119.3 . . ?
C19 C18 C17 119.6(3) . . ?
C19 C18 H18 120.2 . . ?
C17 C18 H18 120.2 . . ?
C17 C16 C21 119.7(3) . . ?
C17 C16 C15 118.6(3) . . ?
C15 C16 C21 121.5(2) . . ?
C20 C15 C6 118.7(2) . . ?
C20 C15 C16 120.0(2) . . ?
C16 C15 C6 121.1(3) . . ?
Pd1 N1 H1 106.4 . . ?
C25 N1 Pd1 108.88(18) . . ?
C25 N1 H1 106.4 . . ?
C28 N1 Pd1 117.87(18) . . ?
C28 N1 H1 106.4 . . ?
C28 N1 C25 110.3(2) . . ?
N1 C25 H25A 109.3 . . ?
N1 C25 H25B 109.3 . . ?
N1 C25 C26 111.8(3) . . ?
H25A C25 H25B 107.9 . . ?
C26 C25 H25A 109.3 . . ?
C26 C25 H25B 109.3 . . ?
N1 C28 H28A 109.3 . . ?
N1 C28 H28B 109.3 . . ?
N1 C28 C27 111.6(3) . . ?
H28A C28 H28B 108.0 . . ?
C27 C28 H28A 109.3 . . ?
C27 C28 H28B 109.3 . . ?
C28 C27 H27A 109.5 . . ?
C28 C27 H27B 109.5 . . ?
H27A C27 H27B 108.1 . . ?
O1 C27 C28 110.8(3) . . ?
O1 C27 H27A 109.5 . . ?
O1 C27 H27B 109.5 . . ?
C25 C26 H26A 109.5 . . ?
C25 C26 H26B 109.5 . . ?
H26A C26 H26B 108.1 . . ?
O1 C26 C25 110.6(3) . . ?
O1 C26 H26A 109.5 . . ?
O1 C26 H26B 109.5 . . ?
C29 C30 C35 122.8(3) . . ?
C31 C30 C29 120.5(3) . . ?
C31 C30 C35 116.7(2) . . ?
C30 C29 P2 117.62(19) . . ?
C34 C29 P2 123.8(2) . . ?
C34 C29 C30 118.5(2) . . ?
C44 C43 C34 119.0(2) . . ?
C44 C43 C48 120.7(2) . . ?
C48 C43 C34 120.2(2) . . ?
C29 C34 C43 124.8(2) . . ?
C33 C34 C29 119.3(3) . . ?
C33 C34 C43 115.7(2) . . ?
C44 C45 H45 119.5 . . ?
C46 C45 H45 119.5 . . ?
C46 C45 C44 121.0(3) . . ?
C31 C32 H32 120.2 . . ?
C33 C32 H32 120.2 . . ?
C33 C32 C31 119.7(3) . . ?
C43 C44 C49 122.0(3) . . ?
C45 C44 C43 118.7(3) . . ?
C45 C44 C49 119.3(3) . . ?
C30 C31 H31 119.8 . . ?
C32 C31 C30 120.3(3) . . ?
C32 C31 H31 119.8 . . ?
C34 C33 H33 119.3 . . ?
C32 C33 C34 121.3(3) . . ?
C32 C33 H33 119.3 . . ?
C45 C46 H46 120.3 . . ?
C45 C46 C47 119.5(3) . . ?
C47 C46 H46 120.3 . . ?
C46 C47 H47 119.3 . . ?
C48 C47 C46 121.5(3) . . ?
C48 C47 H47 119.3 . . ?
C43 C48 C50 121.2(3) . . ?
C47 C48 C43 118.4(3) . . ?
C47 C48 C50 120.4(3) . . ?
C44 C49 H49A 109.5 . . ?
C44 C49 H49B 109.5 . . ?
C44 C49 H49C 109.5 . . ?
H49A C49 H49B 109.5 . . ?
H49A C49 H49C 109.5 . . ?
H49B C49 H49C 109.5 . . ?
C48 C50 H50A 109.5 . . ?
C48 C50 H50B 109.5 . . ?
C48 C50 H50C 109.5 . . ?
H50A C50 H50B 109.5 . . ?
H50A C50 H50C 109.5 . . ?
H50B C50 H50C 109.5 . . ?
Pd2 N2 H2 106.4 . . ?
C56 N2 Pd2 111.28(17) . . ?
C56 N2 H2 106.4 . . ?
C56 N2 C53 109.7(2) . . ?
C53 N2 Pd2 116.06(17) . . ?
C53 N2 H2 106.4 . . ?
N2 C56 H56A 109.2 . . ?
N2 C56 H56B 109.2 . . ?
N2 C56 C55 112.2(2) . . ?
H56A C56 H56B 107.9 . . ?
C55 C56 H56A 109.2 . . ?
C55 C56 H56B 109.2 . . ?
N2 C53 H53A 109.2 . . ?
N2 C53 H53B 109.2 . . ?
N2 C53 C54 112.2(2) . . ?
H53A C53 H53B 107.9 . . ?
C54 C53 H53A 109.2 . . ?
C54 C53 H53B 109.2 . . ?
C56 C55 H55A 109.3 . . ?
C56 C55 H55B 109.3 . . ?
H55A C55 H55B 107.9 . . ?
O3 C55 C56 111.7(3) . . ?
O3 C55 H55A 109.3 . . ?
O3 C55 H55B 109.3 . . ?
C53 C54 H54A 109.3 . . ?
C53 C54 H54B 109.3 . . ?
H54A C54 H54B 107.9 . . ?
O3 C54 C53 111.7(2) . . ?
O3 C54 H54A 109.3 . . ?
O3 C54 H54B 109.3 . . ?
C40 C35 C30 119.6(3) . . ?
C36 C35 C30 119.8(3) . . ?
C36 C35 C40 120.4(3) . . ?
C35 C40 C42 121.4(2) . . ?
C39 C40 C35 118.2(3) . . ?
C39 C40 C42 120.2(3) . . ?
C38 C37 H37 119.8 . . ?
C38 C37 C36 120.4(3) . . ?
C36 C37 H37 119.8 . . ?
C40 C39 H39 119.5 . . ?
C38 C39 C40 121.0(3) . . ?
C38 C39 H39 119.5 . . ?
C37 C38 C39 120.3(3) . . ?
C37 C38 H38 119.8 . . ?
C39 C38 H38 119.8 . . ?
C35 C36 C41 122.4(3) . . ?
C37 C36 C35 119.0(3) . . ?
C37 C36 C41 118.5(3) . . ?
C40 C42 H42A 109.5 . . ?
C40 C42 H42B 109.5 . . ?
C40 C42 H42C 109.5 . . ?
H42A C42 H42B 109.5 . . ?
H42A C42 H42C 109.5 . . ?
H42B C42 H42C 109.5 . . ?
C36 C41 H41A 109.5 . . ?
C36 C41 H41B 109.5 . . ?
C36 C41 H41C 109.5 . . ?
H41A C41 H41B 109.5 . . ?
H41A C41 H41C 109.5 . . ?
H41B C41 H41C 109.5 . . ?
Cl8 C58 H58A 109.3 . . ?
Cl8 C58 H58B 109.3 . . ?
Cl8 C58 Cl7 111.60(18) . . ?
H58A C58 H58B 108.0 . . ?
Cl7 C58 H58A 109.3 . . ?
Cl7 C58 H58B 109.3 . . ?
Cl5 C57 H57A 109.1 . . ?
Cl5 C57 H57B 109.1 . . ?
Cl5 C57 Cl6 112.4(4) . . ?
H57A C57 H57B 107.9 . . ?
Cl6 C57 H57A 109.1 . . ?
Cl6 C57 H57B 109.1 . . ?
P2 C51 H51A 109.5 . . ?
P2 C51 H51B 109.5 . . ?
P2 C51 H51C 109.5 . . ?
H51A C51 H51B 109.5 . . ?
H51A C51 H51C 109.5 . . ?
H51B C51 H51C 109.5 . . ?
P2 C52 H52A 109.5 . . ?
P2 C52 H52B 109.5 . . ?
P2 C52 H52C 109.5 . . ?
H52A C52 H52B 109.5 . . ?
H52A C52 H52C 109.5 . . ?
H52B C52 H52C 109.5 . . ?
P1 C23 H23A 109.5 . . ?
P1 C23 H23B 109.5 . . ?
P1 C23 H23C 109.5 . . ?
H23A C23 H23B 109.5 . . ?
H23A C23 H23C 109.5 . . ?
H23B C23 H23C 109.5 . . ?
P1 C24 H24A 109.5 . . ?
P1 C24 H24B 109.5 . . ?
P1 C24 H24C 109.5 . . ?
H24A C24 H24B 109.5 . . ?
H24A C24 H24C 109.5 . . ?
H24B C24 H24C 109.5 . . ?
C55 O3 C54 110.1(2) . . ?
C26 O1 C27 110.1(2) . . ?
Cl5A C57A H57C 109.7 . . ?
Cl5A C57A H57D 109.7 . . ?
H57C C57A H57D 108.2 . . ?
Cl6A C57A Cl5A 109.8(7) . . ?
Cl6A C57A H57C 109.7 . . ?
Cl6A C57A H57D 109.7 . . ?

loop_
_geom_bond_atom_site_label_1
_geom_bond_atom_site_label_2
_geom_bond_distance
_geom_bond_site_symmetry_2
_geom_bond_publ_flag
Pd2 Cl4 2.3000(7) . ?
Pd2 Cl3 2.3136(7) . ?
Pd2 P2 2.2454(7) . ?
Pd2 N2 2.135(2) . ?
P2 C29 1.847(3) . ?
P2 C51 1.818(3) . ?
P2 C52 1.816(3) . ?
Pd1 P1 2.2439(8) . ?
Pd1 Cl1 2.3070(8) . ?
Pd1 Cl2 2.3244(8) . ?
Pd1 N1 2.133(2) . ?
P1 C1 1.847(3) . ?
P1 C23 1.810(3) . ?
P1 C24 1.817(3) . ?
C1 C6 1.411(4) . ?
C1 C2 1.417(4) . ?
C6 C5 1.388(4) . ?
C6 C15 1.502(4) . ?
C8 C7 1.397(4) . ?
C8 C9 1.396(4) . ?
C8 C13 1.501(4) . ?
C7 C2 1.498(4) . ?
C7 C12 1.407(4) . ?
C2 C3 1.386(4) . ?
C12 C11 1.399(4) . ?
C12 C14 1.497(5) . ?
C9 H9 0.9300 . ?
C9 C10 1.369(5) . ?
C4 H4 0.9300 . ?
C4 C5 1.389(4) . ?
C4 C3 1.381(4) . ?
C5 H5 0.9300 . ?
C3 H3 0.9300 . ?
C11 H11 0.9300 . ?
C11 C10 1.383(5) . ?
C10 H10 0.9300 . ?
C14 H14A 0.9600 . ?
C14 H14B 0.9600 . ?
C14 H14C 0.9600 . ?
C13 H13A 0.9600 . ?
C13 H13B 0.9600 . ?
C13 H13C 0.9600 . ?
C19 H19 0.9300 . ?
C19 C20 1.396(4) . ?
C19 C18 1.378(4) . ?
C20 C22 1.519(4) . ?
C20 C15 1.399(4) . ?
C21 H21A 0.9600 . ?
C21 H21B 0.9600 . ?
C21 H21C 0.9600 . ?
C21 C16 1.506(4) . ?
C22 H22A 0.9600 . ?
C22 H22B 0.9600 . ?
C22 H22C 0.9600 . ?
C17 H17 0.9300 . ?
C17 C18 1.381(4) . ?
C17 C16 1.385(4) . ?
C18 H18 0.9300 . ?
C16 C15 1.408(4) . ?
N1 H1 0.9800 . ?
N1 C25 1.484(4) . ?
N1 C28 1.475(4) . ?
C25 H25A 0.9700 . ?
C25 H25B 0.9700 . ?
C25 C26 1.518(4) . ?
C28 H28A 0.9700 . ?
C28 H28B 0.9700 . ?
C28 C27 1.511(4) . ?
C27 H27A 0.9700 . ?
C27 H27B 0.9700 . ?
C27 O1 1.425(4) . ?
C26 H26A 0.9700 . ?
C26 H26B 0.9700 . ?
C26 O1 1.417(4) . ?
C30 C29 1.416(4) . ?
C30 C31 1.388(4) . ?
C30 C35 1.509(4) . ?
C29 C34 1.410(4) . ?
C43 C34 1.504(4) . ?
C43 C44 1.402(4) . ?
C43 C48 1.411(4) . ?
C34 C33 1.396(4) . ?
C45 H45 0.9300 . ?
C45 C44 1.399(4) . ?
C45 C46 1.385(4) . ?
C32 H32 0.9300 . ?
C32 C31 1.385(4) . ?
C32 C33 1.381(4) . ?
C44 C49 1.505(4) . ?
C31 H31 0.9300 . ?
C33 H33 0.9300 . ?
C46 H46 0.9300 . ?
C46 C47 1.390(4) . ?
C47 H47 0.9300 . ?
C47 C48 1.386(4) . ?
C48 C50 1.502(4) . ?
C49 H49A 0.9600 . ?
C49 H49B 0.9600 . ?
C49 H49C 0.9600 . ?
C50 H50A 0.9600 . ?
C50 H50B 0.9600 . ?
C50 H50C 0.9600 . ?
N2 H2 0.9800 . ?
N2 C56 1.480(4) . ?
N2 C53 1.484(4) . ?
C56 H56A 0.9700 . ?
C56 H56B 0.9700 . ?
C56 C55 1.509(4) . ?
C53 H53A 0.9700 . ?
C53 H53B 0.9700 . ?
C53 C54 1.513(4) . ?
C55 H55A 0.9700 . ?
C55 H55B 0.9700 . ?
C55 O3 1.411(4) . ?
C54 H54A 0.9700 . ?
C54 H54B 0.9700 . ?
C54 O3 1.425(4) . ?
C35 C40 1.402(4) . ?
C35 C36 1.399(4) . ?
C40 C39 1.399(4) . ?
C40 C42 1.504(4) . ?
C37 H37 0.9300 . ?
C37 C38 1.373(4) . ?
C37 C36 1.396(4) . ?
C39 H39 0.9300 . ?
C39 C38 1.376(4) . ?
C38 H38 0.9300 . ?
C36 C41 1.518(4) . ?
C42 H42A 0.9600 . ?
C42 H42B 0.9600 . ?
C42 H42C 0.9600 . ?
C41 H41A 0.9600 . ?
C41 H41B 0.9600 . ?
C41 H41C 0.9600 . ?
Cl8 C58 1.760(4) . ?
C58 H58A 0.9700 . ?
C58 H58B 0.9700 . ?
C58 Cl7 1.760(4) . ?
Cl5 C57 1.735(8) . ?
C57 H57A 0.9700 . ?
C57 H57B 0.9700 . ?
C57 Cl6 1.798(9) . ?
C51 H51A 0.9600 . ?
C51 H51B 0.9600 . ?
C51 H51C 0.9600 . ?
C52 H52A 0.9600 . ?
C52 H52B 0.9600 . ?
C52 H52C 0.9600 . ?
C23 H23A 0.9600 . ?
C23 H23B 0.9600 . ?
C23 H23C 0.9600 . ?
C24 H24A 0.9600 . ?
C24 H24B 0.9600 . ?
C24 H24C 0.9600 . ?
Cl5A C57A 1.761(12) . ?
C57A H57C 0.9700 . ?
C57A H57D 0.9700 . ?
C57A Cl6A 1.676(14) . ?

loop_
_geom_torsion_atom_site_label_1
_geom_torsion_atom_site_label_2
_geom_torsion_atom_site_label_3
_geom_torsion_atom_site_label_4
_geom_torsion
_geom_torsion_site_symmetry_1
_geom_torsion_site_symmetry_2
_geom_torsion_site_symmetry_3
_geom_torsion_site_symmetry_4
_geom_torsion_publ_flag
Pd2 P2 C29 C30 47.1(2) . . . . ?
Pd2 P2 C29 C34 -130.3(2) . . . . ?
Pd2 N2 C56 C55 179.9(2) . . . . ?
Pd2 N2 C53 C54 177.0(2) . . . . ?
P2 C29 C34 C43 -12.6(4) . . . . ?
P2 C29 C34 C33 171.8(2) . . . . ?
Pd1 P1 C1 C6 46.8(2) . . . . ?
Pd1 P1 C1 C2 -132.6(2) . . . . ?
Pd1 N1 C25 C26 -178.6(2) . . . . ?
Pd1 N1 C28 C27 -176.8(2) . . . . ?
P1 C1 C6 C5 -174.9(2) . . . . ?
P1 C1 C6 C15 10.4(4) . . . . ?
P1 C1 C2 C7 -7.1(4) . . . . ?
P1 C1 C2 C3 176.2(2) . . . . ?
C1 C6 C5 C4 -2.2(5) . . . . ?
C1 C6 C15 C20 80.6(3) . . . . ?
C1 C6 C15 C16 -104.0(3) . . . . ?
C1 C2 C3 C4 -0.6(5) . . . . ?
C6 C1 C2 C7 173.4(3) . . . . ?
C6 C1 C2 C3 -3.2(4) . . . . ?
C8 C7 C2 C1 -84.8(4) . . . . ?
C8 C7 C2 C3 91.9(3) . . . . ?
C8 C7 C12 C11 5.6(4) . . . . ?
C8 C7 C12 C14 -174.9(3) . . . . ?
C8 C9 C10 C11 1.4(5) . . . . ?
C7 C8 C9 C10 2.8(4) . . . . ?
C7 C2 C3 C4 -177.5(3) . . . . ?
C7 C12 C11 C10 -1.4(4) . . . . ?
C2 C1 C6 C5 4.6(4) . . . . ?
C2 C1 C6 C15 -170.1(3) . . . . ?
C2 C7 C12 C11 -178.4(3) . . . . ?
C2 C7 C12 C14 1.1(4) . . . . ?
C12 C7 C2 C1 99.1(3) . . . . ?
C12 C7 C2 C3 -84.2(3) . . . . ?
C12 C11 C10 C9 -2.1(5) . . . . ?
C9 C8 C7 C2 177.6(3) . . . . ?
C9 C8 C7 C12 -6.3(4) . . . . ?
C5 C6 C15 C20 -94.3(3) . . . . ?
C5 C6 C15 C16 81.2(4) . . . . ?
C5 C4 C3 C2 3.0(5) . . . . ?
C3 C4 C5 C6 -1.6(5) . . . . ?
C14 C12 C11 C10 179.1(3) . . . . ?
C13 C8 C7 C2 -4.6(4) . . . . ?
C13 C8 C7 C12 171.4(3) . . . . ?
C13 C8 C9 C10 -175.0(3) . . . . ?
C19 C20 C15 C6 -177.2(2) . . . . ?
C19 C20 C15 C16 7.3(4) . . . . ?
C20 C19 C18 C17 -2.4(4) . . . . ?
C21 C16 C15 C6 -6.3(4) . . . . ?
C21 C16 C15 C20 169.1(3) . . . . ?
C22 C20 C15 C6 6.6(4) . . . . ?
C22 C20 C15 C16 -168.9(3) . . . . ?
C17 C16 C15 C6 177.7(3) . . . . ?
C17 C16 C15 C20 -6.9(4) . . . . ?
C18 C19 C20 C22 173.7(3) . . . . ?
C18 C19 C20 C15 -2.6(4) . . . . ?
C18 C17 C16 C21 -174.3(3) . . . . ?
C18 C17 C16 C15 1.8(4) . . . . ?
C16 C17 C18 C19 2.8(4) . . . . ?
C15 C6 C5 C4 172.8(3) . . . . ?
N1 C25 C26 O1 -56.1(4) . . . . ?
N1 C28 C27 O1 56.8(4) . . . . ?
C25 N1 C28 C27 -50.9(4) . . . . ?
C25 C26 O1 C27 61.1(4) . . . . ?
C28 N1 C25 C26 50.6(4) . . . . ?
C28 C27 O1 C26 -61.7(4) . . . . ?
C30 C29 C34 C43 170.0(3) . . . . ?
C30 C29 C34 C33 -5.6(4) . . . . ?
C30 C35 C40 C39 177.2(3) . . . . ?
C30 C35 C40 C42 -6.3(4) . . . . ?
C30 C35 C36 C37 -176.2(3) . . . . ?
C30 C35 C36 C41 8.2(4) . . . . ?
C29 C30 C31 C32 0.4(5) . . . . ?
C29 C30 C35 C40 -105.6(3) . . . . ?
C29 C30 C35 C36 79.2(4) . . . . ?
C29 C34 C33 C32 1.4(5) . . . . ?
C43 C34 C33 C32 -174.6(3) . . . . ?
C34 C43 C44 C45 178.3(2) . . . . ?
C34 C43 C44 C49 -3.5(4) . . . . ?
C34 C43 C48 C47 -177.8(2) . . . . ?
C34 C43 C48 C50 0.9(4) . . . . ?
C45 C46 C47 C48 -1.9(4) . . . . ?
C44 C43 C34 C29 -83.5(3) . . . . ?
C44 C43 C34 C33 92.2(3) . . . . ?
C44 C43 C48 C47 5.5(4) . . . . ?
C44 C43 C48 C50 -175.7(3) . . . . ?
C44 C45 C46 C47 2.5(4) . . . . ?
C31 C30 C29 P2 -172.8(2) . . . . ?
C31 C30 C29 C34 4.8(4) . . . . ?
C31 C30 C35 C40 76.7(4) . . . . ?
C31 C30 C35 C36 -98.4(3) . . . . ?
C31 C32 C33 C34 3.8(5) . . . . ?
C33 C32 C31 C30 -4.7(5) . . . . ?
C46 C45 C44 C43 0.9(4) . . . . ?
C46 C45 C44 C49 -177.2(3) . . . . ?
C46 C47 C48 C43 -2.0(4) . . . . ?
C46 C47 C48 C50 179.2(3) . . . . ?
C48 C43 C34 C29 99.8(3) . . . . ?
C48 C43 C34 C33 -84.5(3) . . . . ?
C48 C43 C44 C45 -5.0(4) . . . . ?
C48 C43 C44 C49 173.1(3) . . . . ?
N2 C56 C55 O3 56.4(4) . . . . ?
N2 C53 C54 O3 -55.1(4) . . . . ?
C56 N2 C53 C54 49.8(3) . . . . ?
C56 C55 O3 C54 -59.8(3) . . . . ?
C53 N2 C56 C55 -50.2(3) . . . . ?
C53 C54 O3 C55 59.2(3) . . . . ?
C35 C30 C29 P2 9.6(4) . . . . ?
C35 C30 C29 C34 -172.8(3) . . . . ?
C35 C30 C31 C32 178.1(3) . . . . ?
C35 C40 C39 C38 1.3(4) . . . . ?
C40 C35 C36 C37 8.6(4) . . . . ?
C40 C35 C36 C41 -166.9(3) . . . . ?
C40 C39 C38 C37 4.0(5) . . . . ?
C38 C37 C36 C35 -3.3(5) . . . . ?
C38 C37 C36 C41 172.5(3) . . . . ?
C36 C35 C40 C39 -7.6(4) . . . . ?
C36 C35 C40 C42 168.9(3) . . . . ?
C36 C37 C38 C39 -3.0(5) . . . . ?
C42 C40 C39 C38 -175.2(3) . . . . ?
C51 P2 C29 C30 166.5(2) . . . . ?
C51 P2 C29 C34 -10.9(3) . . . . ?
C52 P2 C29 C30 -83.7(2) . . . . ?
C52 P2 C29 C34 98.8(2) . . . . ?
C23 P1 C1 C6 164.7(2) . . . . ?
C23 P1 C1 C2 -14.8(3) . . . . ?
C24 P1 C1 C6 -85.1(2) . . . . ?
C24 P1 C1 C2 95.4(3) . . . . ?
